data_1569712
loop_
_publ_author_name
'Kitcatt, David M.'
'Scott, Katie A.'
'Rongione, Elena'
'Nicolle, Simon'
'Lee, Ai-Lan'

_publ_section_title
;
 Direct decarboxylative Giese amidations: photocatalytic <i>vs.</i> metal-
 and light-free.
;
_journal_issue 36
_journal_name_full 'Chemical science'
_journal_page_first 9806
_journal_page_last 9813
_journal_paper_doi 10.1039/d3sc03143h
_journal_volume 14
_journal_year 2023
_chemical_absolute_configuration ad
_chemical_formula_moiety 'C15 H17 N O4'
_chemical_formula_sum 'C15 H17 N O4'
_chemical_formula_weight 275.29
_space_group_crystal_system monoclinic
_space_group_IT_number 4
_space_group_name_Hall 'P 2yb'
_space_group_name_H-M_alt 'P 1 21 1'
_atom_sites_solution_hydrogens geom
_atom_sites_solution_primary dual
_audit_creation_date 2023-04-20
_audit_creation_method
;
Olex2 1.3
(compiled 2020.11.12 svn.r5f609507 for OlexSys, GUI svn.r6408)
;
_audit_update_record
;
2023-04-21 deposited with the CCDC.	2023-08-24 downloaded from the CCDC.
;
_cell_angle_alpha 90
_cell_angle_beta 99.7432(15)
_cell_angle_gamma 90
_cell_formula_units_Z 4
_cell_length_a 5.20570(10)
_cell_length_b 20.7249(5)
_cell_length_c 12.8023(3)
_cell_measurement_reflns_used 9859
_cell_measurement_temperature 100.0
_cell_measurement_theta_max 72.144
_cell_measurement_theta_min 3.503
_cell_volume 1361.29(5)
_computing_cell_refinement 'SAINT V8.40B (Bruker, 2016)'
_computing_data_reduction 'SAINT V8.40B (Bruker, 2016)'
_computing_molecular_graphics 'Olex2 1.3 (Dolomanov et al., 2009)'
_computing_publication_material 'Olex2 1.3 (Dolomanov et al., 2009)'
_computing_structure_refinement 'SHELXL 2018/3 (Sheldrick, 2015)'
_computing_structure_solution 'SHELXD  (Sheldrick, 2008)'
_diffrn_ambient_temperature 100.0
_diffrn_detector_type 'CCD area detector'
_diffrn_measured_fraction_theta_full 1.000
_diffrn_measured_fraction_theta_max 0.997
_diffrn_measurement_device 'three-circle diffractometer'
_diffrn_measurement_device_type 'Bruker D8 Venture'
_diffrn_measurement_method '\f and \w scans'
_diffrn_radiation_type CuK\a
_diffrn_radiation_wavelength 1.54178
_diffrn_reflns_av_R_equivalents 0.0549
_diffrn_reflns_av_unetI/netI 0.0332
_diffrn_reflns_Laue_measured_fraction_full 1.000
_diffrn_reflns_Laue_measured_fraction_max 0.997
_diffrn_reflns_limit_h_max 6
_diffrn_reflns_limit_h_min -6
_diffrn_reflns_limit_k_max 25
_diffrn_reflns_limit_k_min -25
_diffrn_reflns_limit_l_max 15
_diffrn_reflns_limit_l_min -15
_diffrn_reflns_number 37605
_diffrn_reflns_point_group_measured_fraction_full 0.998
_diffrn_reflns_point_group_measured_fraction_max 0.992
_diffrn_reflns_theta_full 67.679
_diffrn_reflns_theta_max 72.294
_diffrn_reflns_theta_min 3.503
_diffrn_source_current 1.1
_diffrn_source_power 0.055
_diffrn_source_voltage 50.0
_exptl_absorpt_coefficient_mu 0.808
_exptl_absorpt_correction_T_max 0.7536
_exptl_absorpt_correction_T_min 0.6407
_exptl_absorpt_correction_type multi-scan
_exptl_absorpt_process_details
;
SADABS-2016/2 (Bruker,2016/2) was used for absorption correction.
wR2(int) was 0.0950 before and 0.0707 after correction.
The Ratio of minimum to maximum transmission is 0.8502.
The \l/2 correction factor is Not present.
;
_exptl_crystal_colour colourless
_exptl_crystal_colour_primary colourless
_exptl_crystal_density_diffrn 1.343
_exptl_crystal_description plate
_exptl_crystal_F_000 584
_exptl_crystal_recrystallization_method 'Re-crystallisation from solvent: CHCl3'
_exptl_crystal_size_max 0.22
_exptl_crystal_size_mid 0.2
_exptl_crystal_size_min 0.04
_refine_diff_density_max 1.951
_refine_diff_density_min -1.856
_refine_diff_density_rms 0.253
_refine_ls_abs_structure_details
;
 Refined as an inversion twin.
;
_refine_ls_abs_structure_Flack -0.2(11)
_refine_ls_extinction_method none
_refine_ls_goodness_of_fit_ref 1.026
_refine_ls_hydrogen_treatment constr
_refine_ls_matrix_type full
_refine_ls_number_parameters 366
_refine_ls_number_reflns 5348
_refine_ls_number_restraints 415
_refine_ls_restrained_S_all 1.007
_refine_ls_R_factor_all 0.2050
_refine_ls_R_factor_gt 0.1991
_refine_ls_shift/su_max 0.000
_refine_ls_shift/su_mean 0.000
_refine_ls_structure_factor_coef Fsqd
_refine_ls_weighting_details 'w=1/[\s^2^(Fo^2^)+(0.5000P)^2^+10.0000P] where P=(Fo^2^+2Fc^2^)/3'
_refine_ls_weighting_scheme calc
_refine_ls_wR_factor_gt 0.5464
_refine_ls_wR_factor_ref 0.5539
_reflns_Friedel_coverage 0.934
_reflns_Friedel_fraction_full 0.997
_reflns_Friedel_fraction_max 0.987
_reflns_number_gt 4888
_reflns_number_total 5348
_reflns_threshold_expression 'I > 2\s(I)'
_cod_data_source_file d3sc03143h2.cif
_cod_data_source_block cu_8v00967_0m_a
_cod_depositor_comments 'Adding full bibliography for 1569712.cif.'
_cod_database_code 1569712
_shelx_shelxl_version_number 2018/3
_publcif_funding_html
;
;
_shelx_space_group_comment
;
The symmetry employed for this shelxl refinement is uniquely defined
by the following loop, which should always be used as a source of
symmetry information in preference to the above space-group names.
They are only intended as comments.
;
_shelx_estimated_absorpt_t_max 0.968
_shelx_estimated_absorpt_t_min 0.842
_olex2_refinement_description
;
1. Twinned data refinement
 Scales: 1.2(11)
 -0.2(11)
2. Fixed Uiso
 At 1.2 times of:
  All C(H) groups, All C(H,H) groups, All N(H) groups
 At 1.5 times of:
  All C(H,H,H) groups
3. Uiso/Uaniso restraints and constraints
Uanis(C6') \\sim Ueq, Uanis(C7') \\sim Ueq, Uanis(C16') \\sim Ueq, Uanis(C13')
\\sim Ueq, Uanis(C18') \\sim Ueq, Uanis(C15') \\sim Ueq, Uanis(C9) \\sim Ueq,
Uanis(C17) \\sim Ueq: with sigma of 0.01 and sigma for terminal atoms of 0.02
Uanis(O2') \\sim Ueq, Uanis(C9) \\sim Ueq, Uanis(C9') \\sim Ueq, Uanis(O11)
\\sim Ueq: with sigma of 0.005 and sigma for terminal atoms of 0.01
Uanis(C9) \\sim Ueq: with sigma of 0.002 and sigma for terminal atoms of 0.004
Uanis(C6') \\sim Ueq, Uanis(O1') \\sim Ueq, Uanis(C7') \\sim Ueq: with sigma of
0.005 and sigma for terminal atoms of 0.01
Uanis(C6) \\sim Ueq, Uanis(O1) \\sim Ueq: with sigma of 0.005 and sigma for
terminal atoms of 0.01
4. Rigid body (RIGU) restrains
 O1, O2, O8, O11, O1', O2', O8', O11', C1, C3, C4, C5, C6, C7, C9, C10, C11,
 C13, C14, C15, C16, C17, C18, C1', C3', C4', C5', C6', C7', C9', C10', C11',
 C13', C14', C15', C16', C17', C18', N12, N12'
 with sigma for 1-2 distances of 0.004 and sigma for 1-3 distances of 0.004
5.a Ternary CH refined with riding coordinates:
 C3(H3), C4(H4), C7(H7), C3'(H3'), C4'(H4'), C7'(H7')
5.b Secondary CH2 refined with riding coordinates:
 C5(H5A,H5B), C5'(H5'A,H5'B)
5.c Aromatic/amide H refined with riding coordinates:
 N12(H12), C14(H14), C15(H15), C16(H16), C17(H17), C18(H18), N12'(H12'),
 C14'(H14'), C15'(H15'), C16'(H16'), C17'(H17'), C18'(H18')
5.d Idealised Me refined as rotating group:
 C9(H9A,H9B,H9C), C10(H10A,H10B,H10C), C9'(H9'A,H9'B,H9'C), C10'(H10D,H10E,H10F)
;
_smtbx_masks_void_probe_radius 1.2
_smtbx_masks_void_truncation_radius 1.2
_olex2_submission_special_instructions 'No special instructions were received'

loop_
_space_group_symop_operation_xyz
'x, y, z'
'-x, y+1/2, -z'

loop_
_atom_site_label
_atom_site_type_symbol
_atom_site_fract_x
_atom_site_fract_y
_atom_site_fract_z
_atom_site_U_iso_or_equiv
_atom_site_adp_type
_atom_site_occupancy
_atom_site_site_symmetry_order
_atom_site_calc_flag
_atom_site_refinement_flags_posn
_atom_site_refinement_flags_adp
_atom_site_refinement_flags_occupancy
_atom_site_disorder_assembly
_atom_site_disorder_group
O1 O 0.421(3) 0.4713(7) 0.6629(12) 0.050(4) Uani 1 1 d . U . . .
C1 C 0.123(3) 0.5192(8) 0.9530(15) 0.031(3) Uani 1 1 d . . . . .
O2 O -0.028(2) 0.5640(6) 0.8878(9) 0.032(2) Uani 1 1 d . . . . .
C3 C 0.143(3) 0.5894(8) 0.8164(13) 0.030(3) Uani 1 1 d . . . . .
H3 H 0.224751 0.631463 0.841738 0.036 Uiso 1 1 calc R U . . .
C4 C -0.017(3) 0.5944(7) 0.7062(12) 0.024(3) Uani 1 1 d . . . . .
H4 H -0.202951 0.604750 0.709201 0.029 Uiso 1 1 calc R U . . .
C5 C 0.008(3) 0.5288(8) 0.6531(13) 0.032(3) Uani 1 1 d . . . . .
H5A H -0.003810 0.533852 0.575602 0.038 Uiso 1 1 calc R U . . .
H5B H -0.131627 0.499045 0.666909 0.038 Uiso 1 1 calc R U . . .
C6 C 0.278(2) 0.5030(6) 0.7037(10) 0.016(2) Uani 1 1 d . U . . .
C7 C 0.348(3) 0.5357(7) 0.8119(12) 0.026(3) Uani 1 1 d . . . . .
H7 H 0.531774 0.552049 0.826215 0.031 Uiso 1 1 calc R U . . .
O8 O 0.295(2) 0.4891(6) 0.8887(10) 0.033(3) Uani 1 1 d . . . . .
C9 C -0.025(2) 0.4686(6) 0.9955(9) 0.016(2) Uani 1 1 d . U . . .
H9A H -0.127080 0.487579 1.045279 0.024 Uiso 1 1 calc R U . . .
H9B H 0.095974 0.436493 1.032419 0.024 Uiso 1 1 calc R U . . .
H9C H -0.141992 0.447764 0.937315 0.024 Uiso 1 1 calc R U . . .
C10 C 0.288(4) 0.5548(9) 1.0440(17) 0.042(4) Uani 1 1 d . . . . .
H10A H 0.408813 0.583867 1.015950 0.063 Uiso 1 1 calc R U . . .
H10B H 0.388124 0.523548 1.092130 0.063 Uiso 1 1 calc R U . . .
H10C H 0.175309 0.579916 1.082514 0.063 Uiso 1 1 calc R U . . .
O11 O 0.3283(17) 0.6388(5) 0.6329(7) 0.0177(18) Uani 1 1 d . U . . .
C11 C 0.104(3) 0.6452(8) 0.6453(12) 0.027(3) Uani 1 1 d . . . . .
N12 N -0.049(3) 0.6971(7) 0.6130(12) 0.034(3) Uani 1 1 d . . . . .
H12 H -0.207050 0.697101 0.628861 0.041 Uiso 1 1 calc R U . . .
C13 C 0.023(4) 0.7518(9) 0.5556(14) 0.041(4) Uani 1 1 d . . . . .
C14 C -0.128(5) 0.8094(9) 0.5676(14) 0.046(4) Uani 1 1 d . . . . .
H14 H -0.273653 0.807510 0.603265 0.055 Uiso 1 1 calc R U . . .
C15 C -0.060(5) 0.8647(9) 0.5281(15) 0.046(4) Uani 1 1 d . . . . .
H15 H -0.132739 0.904374 0.546066 0.055 Uiso 1 1 calc R U . . .
C16 C 0.136(4) 0.8632(9) 0.4544(12) 0.041(4) Uani 1 1 d . . . . .
H16 H 0.180418 0.901388 0.420496 0.049 Uiso 1 1 calc R U . . .
C17 C 0.250(4) 0.8043(10) 0.4370(14) 0.043(4) Uani 1 1 d . U . . .
H17 H 0.361813 0.801863 0.385730 0.052 Uiso 1 1 calc R U . . .
C18 C 0.205(5) 0.7495(10) 0.4916(17) 0.047(4) Uani 1 1 d . . . . .
H18 H 0.299397 0.710928 0.484685 0.057 Uiso 1 1 calc R U . . .
O1' O 0.205(2) 0.2247(6) 0.1669(10) 0.034(2) Uani 1 1 d . U . . .
C1' C 0.521(4) 0.2777(8) -0.1117(12) 0.031(3) Uani 1 1 d . . . . .
O2' O 0.6777(18) 0.3147(5) -0.0353(8) 0.023(2) Uani 1 1 d . U . . .
C3' C 0.524(3) 0.3428(8) 0.0337(13) 0.028(3) Uani 1 1 d . . . . .
H3' H 0.464809 0.387532 0.012357 0.034 Uiso 1 1 calc R U . . .
C4' C 0.680(3) 0.3388(8) 0.1512(15) 0.035(3) Uani 1 1 d . . . . .
H4' H 0.871054 0.342722 0.151019 0.042 Uiso 1 1 calc R U . . .
C5' C 0.617(3) 0.2724(9) 0.1905(13) 0.033(3) Uani 1 1 d . . . . .
H5'A H 0.740171 0.239787 0.171198 0.040 Uiso 1 1 calc R U . . .
H5'B H 0.628761 0.272497 0.268453 0.040 Uiso 1 1 calc R U . . .
C6' C 0.342(3) 0.2579(8) 0.1365(12) 0.029(3) Uani 1 1 d . U . . .
C7' C 0.313(2) 0.2977(7) 0.0278(11) 0.020(2) Uani 1 1 d . U . . .
H7' H 0.138350 0.318602 0.008337 0.024 Uiso 1 1 calc R U . . .
O8' O 0.359(3) 0.2463(6) -0.0476(10) 0.037(3) Uani 1 1 d . . . . .
C9' C 0.710(4) 0.2327(8) -0.1527(15) 0.037(3) Uani 1 1 d . U . . .
H9'A H 0.866353 0.256783 -0.162640 0.055 Uiso 1 1 calc R U . . .
H9'B H 0.627400 0.214292 -0.220602 0.055 Uiso 1 1 calc R U . . .
H9'C H 0.759497 0.197885 -0.101430 0.055 Uiso 1 1 calc R U . . .
C10' C 0.358(3) 0.3204(9) -0.1973(14) 0.038(4) Uani 1 1 d . . . . .
H10D H 0.188010 0.329163 -0.177392 0.056 Uiso 1 1 calc R U . . .
H10E H 0.333784 0.297983 -0.265672 0.056 Uiso 1 1 calc R U . . .
H10F H 0.449780 0.361266 -0.203194 0.056 Uiso 1 1 calc R U . . .
O11' O 0.355(3) 0.3984(6) 0.2210(12) 0.043(3) Uani 1 1 d . . . . .
C11' C 0.587(3) 0.3940(8) 0.2126(12) 0.030(3) Uani 1 1 d . . . . .
N12' N 0.777(3) 0.4375(6) 0.2504(11) 0.031(3) Uani 1 1 d . . . . .
H12' H 0.939084 0.428471 0.244040 0.037 Uiso 1 1 calc R U . . .
C13' C 0.727(2) 0.4974(6) 0.3000(10) 0.016(2) Uani 1 1 d . U . . .
C14' C 0.877(4) 0.5504(10) 0.2803(18) 0.044(4) Uani 1 1 d . . . . .
H14' H 0.999804 0.546368 0.233768 0.053 Uiso 1 1 calc R U . . .
C15' C 0.844(4) 0.6099(10) 0.3297(17) 0.046(4) Uani 1 1 d . U . . .
H15' H 0.977005 0.640755 0.325250 0.055 Uiso 1 1 calc R U . . .
C16' C 0.677(3) 0.6277(10) 0.3763(16) 0.042(4) Uani 1 1 d . U . . .
H16' H 0.638672 0.671353 0.390036 0.050 Uiso 1 1 calc R U . . .
C17' C 0.521(4) 0.5630(10) 0.4138(17) 0.045(4) Uani 1 1 d . . . . .
H17' H 0.409654 0.567833 0.465013 0.054 Uiso 1 1 calc R U . . .
C18' C 0.554(3) 0.4993(9) 0.3684(11) 0.030(3) Uani 1 1 d . U . . .
H18' H 0.461219 0.462219 0.385368 0.036 Uiso 1 1 calc R U . . .

loop_
_atom_site_aniso_label
_atom_site_aniso_U_11
_atom_site_aniso_U_22
_atom_site_aniso_U_33
_atom_site_aniso_U_23
_atom_site_aniso_U_13
_atom_site_aniso_U_12
O1 0.045(6) 0.055(7) 0.049(7) -0.034(6) 0.004(5) 0.013(5)
C1 0.024(6) 0.026(6) 0.047(8) 0.003(5) 0.015(5) 0.001(5)
O2 0.035(6) 0.027(5) 0.037(5) 0.005(4) 0.018(4) 0.010(4)
C3 0.038(8) 0.028(7) 0.026(6) -0.001(5) 0.009(5) 0.000(6)
C4 0.020(6) 0.024(6) 0.031(6) 0.005(5) 0.011(5) -0.001(5)
C5 0.029(7) 0.033(7) 0.031(7) 0.000(6) -0.003(5) 0.006(6)
C6 0.013(4) 0.015(4) 0.020(4) 0.002(4) 0.003(3) -0.001(4)
C7 0.031(7) 0.019(6) 0.028(6) 0.000(4) 0.006(5) 0.006(5)
O8 0.028(5) 0.037(6) 0.041(6) 0.003(4) 0.021(5) 0.004(4)
C9 0.020(4) 0.014(4) 0.017(4) 0.001(3) 0.013(4) -0.002(3)
C10 0.039(9) 0.035(8) 0.054(9) -0.005(7) 0.015(7) -0.005(7)
O11 0.008(3) 0.027(4) 0.019(4) -0.001(3) 0.006(3) 0.001(3)
C11 0.024(5) 0.030(6) 0.029(7) -0.003(5) 0.011(5) 0.000(5)
N12 0.033(7) 0.031(6) 0.039(7) 0.003(5) 0.008(6) 0.008(5)
C13 0.056(10) 0.037(7) 0.027(8) 0.002(6) 0.002(7) -0.004(7)
C14 0.088(14) 0.027(7) 0.023(7) -0.002(6) 0.015(8) 0.005(7)
C15 0.074(12) 0.028(7) 0.032(8) 0.007(6) -0.004(7) -0.007(7)
C16 0.070(11) 0.036(7) 0.010(6) 0.007(5) -0.012(6) -0.007(7)
C17 0.060(9) 0.040(7) 0.027(7) 0.016(6) 0.003(6) -0.008(6)
C18 0.066(12) 0.031(7) 0.048(10) -0.001(7) 0.021(9) -0.016(8)
O1' 0.031(5) 0.032(5) 0.037(5) -0.005(4) 0.004(4) 0.004(4)
C1' 0.043(8) 0.026(6) 0.021(6) -0.007(5) -0.007(5) -0.009(5)
O2' 0.009(3) 0.036(4) 0.023(4) -0.008(3) 0.000(3) 0.003(3)
C3' 0.023(6) 0.028(6) 0.036(6) -0.008(5) 0.012(5) 0.001(5)
C4' 0.026(7) 0.031(7) 0.046(7) -0.012(6) -0.001(6) -0.003(6)
C5' 0.022(6) 0.046(8) 0.027(7) -0.001(6) -0.006(5) 0.005(6)
C6' 0.024(5) 0.031(5) 0.030(5) -0.004(4) 0.002(4) 0.010(4)
C7' 0.010(4) 0.030(5) 0.021(4) -0.001(4) 0.005(3) 0.009(4)
O8' 0.039(6) 0.033(6) 0.040(6) -0.009(4) 0.008(5) -0.009(5)
C9' 0.042(7) 0.027(6) 0.037(7) -0.002(6) -0.004(6) -0.012(6)
C10' 0.028(8) 0.047(10) 0.033(8) 0.010(7) -0.012(6) -0.002(7)
O11' 0.032(5) 0.032(6) 0.065(8) -0.015(6) 0.010(5) 0.001(5)
C11' 0.028(6) 0.036(7) 0.026(7) -0.004(5) 0.003(5) 0.008(5)
N12' 0.036(6) 0.029(6) 0.029(6) -0.006(5) 0.010(5) 0.011(5)
C13' 0.014(5) 0.017(5) 0.017(5) -0.006(4) 0.005(4) 0.005(4)
C14' 0.027(8) 0.044(8) 0.060(11) -0.013(7) 0.004(7) -0.014(7)
C15' 0.039(7) 0.046(7) 0.052(8) 0.005(7) 0.003(6) 0.017(6)
C16' 0.015(5) 0.056(8) 0.049(8) -0.028(7) -0.008(5) 0.000(6)
C17' 0.030(8) 0.047(9) 0.056(11) -0.023(8) -0.002(7) -0.002(7)
C18' 0.029(6) 0.043(7) 0.020(6) 0.006(5) 0.009(5) 0.015(6)

loop_
_atom_type_symbol
_atom_type_description
_atom_type_scat_dispersion_real
_atom_type_scat_dispersion_imag
_atom_type_scat_source
C C 0.0181 0.0091 'International Tables Vol C Tables 4.2.6.8 and 6.1.1.4'
H H 0.0000 0.0000 'International Tables Vol C Tables 4.2.6.8 and 6.1.1.4'
N N 0.0311 0.0180 'International Tables Vol C Tables 4.2.6.8 and 6.1.1.4'
O O 0.0492 0.0322 'International Tables Vol C Tables 4.2.6.8 and 6.1.1.4'

loop_
_geom_angle_atom_site_label_1
_geom_angle_atom_site_label_2
_geom_angle_atom_site_label_3
_geom_angle
_geom_angle_site_symmetry_1
_geom_angle_site_symmetry_3
_geom_angle_publ_flag
O2 C1 O8 106.5(13) . . ?
O2 C1 C9 115.0(13) . . ?
O2 C1 C10 108.9(14) . . ?
O8 C1 C9 108.4(12) . . ?
O8 C1 C10 108.6(13) . . ?
C9 C1 C10 109.2(14) . . ?
C1 O2 C3 105.7(12) . . ?
O2 C3 H3 112.3 . . ?
O2 C3 C4 107.9(13) . . ?
O2 C3 C7 105.0(12) . . ?
C4 C3 H3 112.3 . . ?
C4 C3 C7 106.6(12) . . ?
C7 C3 H3 112.3 . . ?
C3 C4 H4 111.2 . . ?
C3 C4 C5 106.2(12) . . ?
C5 C4 H4 111.2 . . ?
C11 C4 C3 108.5(13) . . ?
C11 C4 H4 111.2 . . ?
C11 C4 C5 108.4(12) . . ?
C4 C5 H5A 110.7 . . ?
C4 C5 H5B 110.7 . . ?
C4 C5 C6 105.0(12) . . ?
H5A C5 H5B 108.8 . . ?
C6 C5 H5A 110.7 . . ?
C6 C5 H5B 110.7 . . ?
O1 C6 C5 127.4(14) . . ?
O1 C6 C7 125.1(13) . . ?
C7 C6 C5 106.8(11) . . ?
C3 C7 H7 113.1 . . ?
C6 C7 C3 106.9(12) . . ?
C6 C7 H7 113.1 . . ?
O8 C7 C3 103.8(12) . . ?
O8 C7 C6 106.1(11) . . ?
O8 C7 H7 113.1 . . ?
C7 O8 C1 108.0(12) . . ?
C1 C9 H9A 109.5 . . ?
C1 C9 H9B 109.5 . . ?
C1 C9 H9C 109.5 . . ?
H9A C9 H9B 109.5 . . ?
H9A C9 H9C 109.5 . . ?
H9B C9 H9C 109.5 . . ?
C1 C10 H10A 109.5 . . ?
C1 C10 H10B 109.5 . . ?
C1 C10 H10C 109.5 . . ?
H10A C10 H10B 109.5 . . ?
H10A C10 H10C 109.5 . . ?
H10B C10 H10C 109.5 . . ?
O11 C11 C4 119.1(14) . . ?
O11 C11 N12 125.2(15) . . ?
N12 C11 C4 115.6(13) . . ?
C11 N12 H12 117.0 . . ?
C11 N12 C13 126.0(16) . . ?
C13 N12 H12 117.0 . . ?
N12 C13 C14 113.7(17) . . ?
C18 C13 N12 123.5(18) . . ?
C18 C13 C14 122.7(18) . . ?
C13 C14 H14 120.5 . . ?
C15 C14 C13 119(2) . . ?
C15 C14 H14 120.5 . . ?
C14 C15 H15 120.8 . . ?
C14 C15 C16 118.4(19) . . ?
C16 C15 H15 120.8 . . ?
C15 C16 H16 120.9 . . ?
C17 C16 C15 118.1(16) . . ?
C17 C16 H16 120.9 . . ?
C16 C17 H17 119.0 . . ?
C18 C17 C16 122.0(19) . . ?
C18 C17 H17 119.0 . . ?
C13 C18 C17 118(2) . . ?
C13 C18 H18 120.8 . . ?
C17 C18 H18 120.8 . . ?
O2' C1' O8' 100.3(11) . . ?
O2' C1' C9' 104.3(13) . . ?
O2' C1' C10' 111.6(13) . . ?
O8' C1' C9' 113.7(14) . . ?
O8' C1' C10' 111.1(15) . . ?
C9' C1' C10' 114.8(14) . . ?
C1' O2' C3' 109.9(12) . . ?
O2' C3' H3' 113.1 . . ?
O2' C3' C4' 108.5(12) . . ?
O2' C3' C7' 102.0(12) . . ?
C4' C3' H3' 113.1 . . ?
C7' C3' H3' 113.1 . . ?
C7' C3' C4' 106.2(13) . . ?
C3' C4' H4' 110.1 . . ?
C5' C4' C3' 105.0(12) . . ?
C5' C4' H4' 110.1 . . ?
C11' C4' C3' 107.3(13) . . ?
C11' C4' H4' 110.1 . . ?
C11' C4' C5' 114.1(15) . . ?
C4' C5' H5'A 110.6 . . ?
C4' C5' H5'B 110.6 . . ?
H5'A C5' H5'B 108.8 . . ?
C6' C5' C4' 105.5(13) . . ?
C6' C5' H5'A 110.6 . . ?
C6' C5' H5'B 110.6 . . ?
O1' C6' C5' 125.5(16) . . ?
O1' C6' C7' 130.7(15) . . ?
C5' C6' C7' 103.8(13) . . ?
C3' C7' C6' 109.3(12) . . ?
C3' C7' H7' 112.8 . . ?
C3' C7' O8' 107.3(11) . . ?
C6' C7' H7' 112.8 . . ?
O8' C7' C6' 101.1(11) . . ?
O8' C7' H7' 112.8 . . ?
C1' O8' C7' 102.8(11) . . ?
C1' C9' H9'A 109.5 . . ?
C1' C9' H9'B 109.5 . . ?
C1' C9' H9'C 109.5 . . ?
H9'A C9' H9'B 109.5 . . ?
H9'A C9' H9'C 109.5 . . ?
H9'B C9' H9'C 109.5 . . ?
C1' C10' H10D 109.5 . . ?
C1' C10' H10E 109.5 . . ?
C1' C10' H10F 109.5 . . ?
H10D C10' H10E 109.5 . . ?
H10D C10' H10F 109.5 . . ?
H10E C10' H10F 109.5 . . ?
O11' C11' C4' 120.2(15) . . ?
O11' C11' N12' 125.6(14) . . ?
N12' C11' C4' 114.1(13) . . ?
C11' N12' H12' 118.3 . . ?
C11' N12' C13' 123.4(13) . . ?
C13' N12' H12' 118.3 . . ?
C14' C13' N12' 116.7(13) . . ?
C18' C13' N12' 120.0(14) . . ?
C18' C13' C14' 123.1(15) . . ?
C13' C14' H14' 120.1 . . ?
C13' C14' C15' 119.7(18) . . ?
C15' C14' H14' 120.1 . . ?
C14' C15' H15' 114.9 . . ?
C16' C15' C14' 130(2) . . ?
C16' C15' H15' 114.9 . . ?
C15' C16' H16' 125.5 . . ?
C15' C16' C17' 109.0(19) . . ?
C17' C16' H16' 125.5 . . ?
C16' C17' H17' 119.6 . . ?
C18' C17' C16' 120.8(16) . . ?
C18' C17' H17' 119.6 . . ?
C13' C18' C17' 114.6(16) . . ?
C13' C18' H18' 122.7 . . ?
C17' C18' H18' 122.7 . . ?

loop_
_geom_bond_atom_site_label_1
_geom_bond_atom_site_label_2
_geom_bond_distance
_geom_bond_site_symmetry_2
_geom_bond_publ_flag
O1 C6 1.180(19) . ?
C1 O2 1.40(2) . ?
C1 O8 1.453(18) . ?
C1 C9 1.458(19) . ?
C1 C10 1.52(3) . ?
O2 C3 1.476(19) . ?
C3 H3 1.0000 . ?
C3 C4 1.52(2) . ?
C3 C7 1.55(2) . ?
C4 H4 1.0000 . ?
C4 C5 1.53(2) . ?
C4 C11 1.512(19) . ?
C5 H5A 0.9900 . ?
C5 H5B 0.9900 . ?
C5 C6 1.541(19) . ?
C6 C7 1.529(19) . ?
C7 H7 1.0000 . ?
C7 O8 1.439(19) . ?
C9 H9A 0.9800 . ?
C9 H9B 0.9800 . ?
C9 H9C 0.9800 . ?
C10 H10A 0.9800 . ?
C10 H10B 0.9800 . ?
C10 H10C 0.9800 . ?
O11 C11 1.210(18) . ?
C11 N12 1.36(2) . ?
N12 H12 0.8800 . ?
N12 C13 1.44(2) . ?
C13 C14 1.45(3) . ?
C13 C18 1.35(3) . ?
C14 H14 0.9500 . ?
C14 C15 1.32(3) . ?
C15 H15 0.9500 . ?
C15 C16 1.50(3) . ?
C16 H16 0.9500 . ?
C16 C17 1.39(3) . ?
C17 H17 0.9500 . ?
C17 C18 1.37(2) . ?
C18 H18 0.9500 . ?
O1' C6' 1.11(2) . ?
C1' O2' 1.393(17) . ?
C1' O8' 1.43(2) . ?
C1' C9' 1.51(3) . ?
C1' C10' 1.55(2) . ?
O2' C3' 1.414(17) . ?
C3' H3' 1.0000 . ?
C3' C4' 1.59(2) . ?
C3' C7' 1.43(2) . ?
C4' H4' 1.0000 . ?
C4' C5' 1.52(2) . ?
C4' C11' 1.51(2) . ?
C5' H5'A 0.9900 . ?
C5' H5'B 0.9900 . ?
C5' C6' 1.51(2) . ?
C6' C7' 1.60(2) . ?
C7' H7' 1.0000 . ?
C7' O8' 1.483(18) . ?
C9' H9'A 0.9800 . ?
C9' H9'B 0.9800 . ?
C9' H9'C 0.9800 . ?
C10' H10D 0.9800 . ?
C10' H10E 0.9800 . ?
C10' H10F 0.9800 . ?
O11' C11' 1.24(2) . ?
C11' N12' 1.37(2) . ?
N12' H12' 0.8800 . ?
N12' C13' 1.438(17) . ?
C13' C14' 1.39(2) . ?
C13' C18' 1.360(19) . ?
C14' H14' 0.9500 . ?
C14' C15' 1.41(3) . ?
C15' H15' 0.9500 . ?
C15' C16' 1.19(3) . ?
C16' H16' 0.9500 . ?
C16' C17' 1.68(3) . ?
C17' H17' 0.9500 . ?
C17' C18' 1.47(2) . ?
C18' H18' 0.9500 . ?

loop_
_geom_torsion_atom_site_label_1
_geom_torsion_atom_site_label_2
_geom_torsion_atom_site_label_3
_geom_torsion_atom_site_label_4
_geom_torsion
_geom_torsion_site_symmetry_1
_geom_torsion_site_symmetry_2
_geom_torsion_site_symmetry_3
_geom_torsion_site_symmetry_4
_geom_torsion_publ_flag
O1 C6 C7 C3 161.1(16) . . . . ?
O1 C6 C7 O8 -88.6(19) . . . . ?
C1 O2 C3 C4 138.1(13) . . . . ?
C1 O2 C3 C7 24.6(16) . . . . ?
O2 C1 O8 C7 30.4(17) . . . . ?
O2 C3 C4 C5 -88.5(14) . . . . ?
O2 C3 C4 C11 155.1(11) . . . . ?
O2 C3 C7 C6 105.7(13) . . . . ?
O2 C3 C7 O8 -6.3(16) . . . . ?
C3 C4 C5 C6 -29.8(15) . . . . ?
C3 C4 C11 O11 58.9(18) . . . . ?
C3 C4 C11 N12 -117.9(15) . . . . ?
C3 C7 O8 C1 -13.7(16) . . . . ?
C4 C3 C7 C6 -8.7(15) . . . . ?
C4 C3 C7 O8 -120.7(13) . . . . ?
C4 C5 C6 O1 -146.3(17) . . . . ?
C4 C5 C6 C7 24.3(15) . . . . ?
C4 C11 N12 C13 179.1(15) . . . . ?
C5 C4 C11 O11 -56.0(18) . . . . ?
C5 C4 C11 N12 127.2(14) . . . . ?
C5 C6 C7 C3 -9.8(15) . . . . ?
C5 C6 C7 O8 100.6(13) . . . . ?
C6 C7 O8 C1 -126.2(13) . . . . ?
C7 C3 C4 C5 23.9(16) . . . . ?
C7 C3 C4 C11 -92.5(14) . . . . ?
O8 C1 O2 C3 -33.8(16) . . . . ?
C9 C1 O2 C3 -153.9(13) . . . . ?
C9 C1 O8 C7 154.6(13) . . . . ?
C10 C1 O2 C3 83.1(15) . . . . ?
C10 C1 O8 C7 -86.8(16) . . . . ?
O11 C11 N12 C13 2(3) . . . . ?
C11 C4 C5 C6 86.6(14) . . . . ?
C11 N12 C13 C14 -157.0(17) . . . . ?
C11 N12 C13 C18 26(3) . . . . ?
N12 C13 C14 C15 172.5(17) . . . . ?
N12 C13 C18 C17 177.2(19) . . . . ?
C13 C14 C15 C16 12(3) . . . . ?
C14 C13 C18 C17 1(3) . . . . ?
C14 C15 C16 C17 -4(3) . . . . ?
C15 C16 C17 C18 -6(3) . . . . ?
C16 C17 C18 C13 7(3) . . . . ?
C18 C13 C14 C15 -11(3) . . . . ?
O1' C6' C7' C3' 169.4(17) . . . . ?
O1' C6' C7' O8' -77.6(19) . . . . ?
C1' O2' C3' C4' 139.1(12) . . . . ?
C1' O2' C3' C7' 27.2(16) . . . . ?
O2' C1' O8' C7' 38.2(14) . . . . ?
O2' C3' C4' C5' -85.4(15) . . . . ?
O2' C3' C4' C11' 152.8(14) . . . . ?
O2' C3' C7' C6' 107.7(12) . . . . ?
O2' C3' C7' O8' -1.1(15) . . . . ?
C3' C4' C5' C6' -32.5(16) . . . . ?
C3' C4' C11' O11' 59(2) . . . . ?
C3' C4' C11' N12' -117.6(15) . . . . ?
C3' C7' O8' C1' -23.5(15) . . . . ?
C4' C3' C7' C6' -5.9(15) . . . . ?
C4' C3' C7' O8' -114.7(12) . . . . ?
C4' C5' C6' O1' -154.7(16) . . . . ?
C4' C5' C6' C7' 28.3(16) . . . . ?
C4' C11' N12' C13' 172.5(13) . . . . ?
C5' C4' C11' O11' -57(2) . . . . ?
C5' C4' C11' N12' 126.6(15) . . . . ?
C5' C6' C7' C3' -13.8(15) . . . . ?
C5' C6' C7' O8' 99.1(13) . . . . ?
C6' C7' O8' C1' -138.0(12) . . . . ?
C7' C3' C4' C5' 23.6(16) . . . . ?
C7' C3' C4' C11' -98.1(15) . . . . ?
O8' C1' O2' C3' -42.3(16) . . . . ?
C9' C1' O2' C3' -160.1(13) . . . . ?
C9' C1' O8' C7' 148.9(12) . . . . ?
C10' C1' O2' C3' 75.4(17) . . . . ?
C10' C1' O8' C7' -79.9(14) . . . . ?
O11' C11' N12' C13' -4(3) . . . . ?
C11' C4' C5' C6' 84.7(16) . . . . ?
C11' N12' C13' C14' -143.9(17) . . . . ?
C11' N12' C13' C18' 41(2) . . . . ?
N12' C13' C14' C15' -177.5(16) . . . . ?
N12' C13' C18' C17' 179.7(14) . . . . ?
C13' C14' C15' C16' -13(4) . . . . ?
C14' C13' C18' C17' 5(2) . . . . ?
C14' C15' C16' C17' 19(3) . . . . ?
C15' C16' C17' C18' -14(2) . . . . ?
C16' C17' C18' C13' 3(2) . . . . ?
C18' C13' C14' C15' -2(3) . . . . ?

loop_
_twin_individual_id
_twin_individual_mass_fraction_refined
1 1.2(11)
2 -0.2(11)
